data_4085619
loop_
_publ_author_name
'Guo, Jia-Yi'
'Chan, Yuk-Chi'
'Li, Yongxin'
'Ganguly, Rakesh'
'So, Cheuk-Wai'

_publ_section_title
;
 Oxo-Bridged Bis(group 4 metal unsymmetric phosphonium-stabilized carbene)
 Complexes
;
_journal_issue 7
_journal_name_full Organometallics
_journal_page_first 1238
_journal_paper_doi 10.1021/om5012962
_journal_volume 34
_journal_year 2015
_chemical_formula_moiety 'C60 H70 N4 O P4 S2 Si2 Zr2,0.7(C4 H10 O),0.3(C7 H8)'
_chemical_formula_sum 'C64.9 H79.4 N4 O1.7 P4 S2 Si2 Zr2'
_chemical_formula_weight 1369.34
_chemical_name_systematic
; 
 ? 
;
_space_group_IT_number 4
_symmetry_cell_setting monoclinic
_symmetry_space_group_name_Hall 'P 2yb'
_symmetry_space_group_name_H-M 'P 1 21 1'
_atom_sites_solution_hydrogens geom
_atom_sites_solution_primary direct
_atom_sites_solution_secondary difmap
_audit_creation_method SHELXL-97
_cell_angle_alpha 90.00
_cell_angle_beta 92.501(2)
_cell_angle_gamma 90.00
_cell_formula_units_Z 2
_cell_length_a 12.6988(5)
_cell_length_b 17.7746(7)
_cell_length_c 14.4923(6)
_cell_measurement_reflns_used 9788
_cell_measurement_temperature 103(2)
_cell_measurement_theta_max 37.06
_cell_measurement_theta_min 2.46
_cell_volume 3268.0(2)
_computing_cell_refinement 'Bruker SAINT'
_computing_data_collection 'Bruker APEX2'
_computing_data_reduction 'Bruker SAINT'
_computing_molecular_graphics 'Bruker SHELXTL'
_computing_publication_material 'Bruker SHELXTL'
_computing_structure_refinement 'SHELXL-97 (Sheldrick, 2008)'
_computing_structure_solution 'SHELXS-97 (Sheldrick, 2008)'
_diffrn_ambient_temperature 103(2)
_diffrn_measured_fraction_theta_full 0.989
_diffrn_measured_fraction_theta_max 0.989
_diffrn_measurement_device_type 'Bruker APEX-II CCD'
_diffrn_measurement_method '\f and \w scans'
_diffrn_radiation_monochromator graphite
_diffrn_radiation_source 'fine-focus sealed tube'
_diffrn_radiation_type MoK\a
_diffrn_radiation_wavelength 0.71073
_diffrn_reflns_av_R_equivalents 0.0340
_diffrn_reflns_av_sigmaI/netI 0.0482
_diffrn_reflns_limit_h_max 21
_diffrn_reflns_limit_h_min -20
_diffrn_reflns_limit_k_max 25
_diffrn_reflns_limit_k_min -30
_diffrn_reflns_limit_l_max 22
_diffrn_reflns_limit_l_min -24
_diffrn_reflns_number 69745
_diffrn_reflns_theta_full 37.08
_diffrn_reflns_theta_max 37.08
_diffrn_reflns_theta_min 1.81
_exptl_absorpt_coefficient_mu 0.563
_exptl_absorpt_correction_T_max 0.9564
_exptl_absorpt_correction_T_min 0.8063
_exptl_absorpt_correction_type multi-scan
_exptl_absorpt_process_details sadabs
_exptl_crystal_colour colourless
_exptl_crystal_density_diffrn 1.392
_exptl_crystal_density_method 'not measured'
_exptl_crystal_description plate
_exptl_crystal_F_000 1421
_exptl_crystal_size_max 0.40
_exptl_crystal_size_mid 0.36
_exptl_crystal_size_min 0.08
_refine_diff_density_max 0.953
_refine_diff_density_min -1.362
_refine_diff_density_rms 0.255
_refine_ls_abs_structure_details 'Flack H D (1983), Acta Cryst. A39, 876-881'
_refine_ls_abs_structure_Flack -0.032(15)
_refine_ls_extinction_method none
_refine_ls_goodness_of_fit_ref 1.097
_refine_ls_hydrogen_treatment constr
_refine_ls_matrix_type full
_refine_ls_number_parameters 785
_refine_ls_number_reflns 30455
_refine_ls_number_restraints 1
_refine_ls_restrained_S_all 1.097
_refine_ls_R_factor_all 0.0439
_refine_ls_R_factor_gt 0.0346
_refine_ls_shift/su_max 0.001
_refine_ls_shift/su_mean 0.000
_refine_ls_structure_factor_coef Fsqd
_refine_ls_weighting_details 'calc w=1/[\s^2^(Fo^2^)+(0.0551P)^2^+0.0000P] where P=(Fo^2^+2Fc^2^)/3'
_refine_ls_weighting_scheme calc
_refine_ls_wR_factor_gt 0.0856
_refine_ls_wR_factor_ref 0.1005
_reflns_number_gt 27441
_reflns_number_total 30455
_reflns_threshold_expression >2sigma(I)
_cod_data_source_file om5012962_si_002.cif
_cod_data_source_block scw259s
_cod_depositor_comments
;
The following automatic conversions were performed:

'_symmetry_cell_setting' value 'Monoclinic' changed to 'monoclinic'
according to
/usr/data/users/saulius/crontab/automatic-downloads/rss-feeds/ACS/lib/dictionaries/cif_core.dic
dictionary named 'cif_core.dic' version 2.4.2 from 2011-04-26.

Automatic conversion script
Id: cif_fix_values 3105 2015-03-04 15:46:00Z robertas 

 Adding full bibliography for 4085616--4085622.cif.
;
_cod_original_sg_symbol_H-M P2(1)
_cod_original_formula_sum 'C64.90 H79.40 N4 O1.70 P4 S2 Si2 Zr2'
_cod_database_code 4085619

loop_
_symmetry_equiv_pos_as_xyz
'x, y, z'
'-x, y+1/2, -z'

loop_
_atom_site_label
_atom_site_type_symbol
_atom_site_fract_x
_atom_site_fract_y
_atom_site_fract_z
_atom_site_U_iso_or_equiv
_atom_site_adp_type
_atom_site_occupancy
_atom_site_symmetry_multiplicity
_atom_site_calc_flag
_atom_site_refinement_flags
_atom_site_disorder_assembly
_atom_site_disorder_group
C1 C 0.81255(13) 0.21525(10) 0.36551(12) 0.0114(3) Uani 1 1 d . . .
C2 C 0.80333(13) 0.17124(10) 0.13985(12) 0.0113(3) Uani 1 1 d . . .
C3 C 0.69112(14) 0.20694(10) 0.53548(13) 0.0159(3) Uani 1 1 d . . .
C4 C 0.70667(18) 0.20809(13) 0.63125(15) 0.0234(4) Uani 1 1 d . . .
H4 H 0.7626 0.1800 0.6600 0.028 Uiso 1 1 calc R . .
C5 C 0.6402(2) 0.25045(17) 0.68500(18) 0.0332(5) Uani 1 1 d . . .
H5 H 0.6502 0.2503 0.7503 0.040 Uiso 1 1 calc R . .
C6 C 0.5607(3) 0.2923(2) 0.6442(2) 0.0441(8) Uani 1 1 d . . .
H6 H 0.5186 0.3238 0.6806 0.053 Uiso 1 1 calc R . .
C7 C 0.5418(2) 0.2886(2) 0.5494(2) 0.0454(8) Uani 1 1 d . . .
H7 H 0.4842 0.3155 0.5214 0.054 Uiso 1 1 calc R . .
C8 C 0.60648(18) 0.24587(16) 0.49474(17) 0.0281(5) Uani 1 1 d . . .
H8 H 0.5928 0.2433 0.4298 0.034 Uiso 1 1 calc R . .
C9 C 0.88806(14) 0.12564(10) 0.52753(12) 0.0132(3) Uani 1 1 d . . .
C10 C 0.94111(16) 0.17154(11) 0.59261(14) 0.0178(3) Uani 1 1 d . . .
H10 H 0.9169 0.2214 0.6018 0.021 Uiso 1 1 calc R . .
C11 C 1.02837(19) 0.14576(13) 0.64408(16) 0.0247(4) Uani 1 1 d . . .
H11 H 1.0637 0.1780 0.6876 0.030 Uiso 1 1 calc R . .
C12 C 1.0641(2) 0.07238(14) 0.63178(17) 0.0270(5) Uani 1 1 d . . .
H12 H 1.1233 0.0542 0.6673 0.032 Uiso 1 1 calc R . .
C13 C 1.01234(19) 0.02602(13) 0.56705(16) 0.0230(4) Uani 1 1 d . . .
H13 H 1.0362 -0.0241 0.5586 0.028 Uiso 1 1 calc R . .
C14 C 0.92574(16) 0.05266(11) 0.51453(14) 0.0174(3) Uani 1 1 d . . .
H14 H 0.8920 0.0210 0.4695 0.021 Uiso 1 1 calc R . .
C15 C 0.6589(2) 0.02100(15) 0.59414(16) 0.0295(5) Uani 1 1 d . . .
H15A H 0.7334 0.0241 0.6146 0.044 Uiso 1 1 calc R . .
H15B H 0.6273 -0.0240 0.6205 0.044 Uiso 1 1 calc R . .
H15C H 0.6218 0.0658 0.6149 0.044 Uiso 1 1 calc R . .
C16 C 0.50512(19) 0.01836(15) 0.42931(19) 0.0288(5) Uani 1 1 d . . .
H16A H 0.4753 0.0668 0.4471 0.043 Uiso 1 1 calc R . .
H16B H 0.4682 -0.0224 0.4599 0.043 Uiso 1 1 calc R . .
H16C H 0.4968 0.0122 0.3622 0.043 Uiso 1 1 calc R . .
C17 C 0.7070(2) -0.07639(13) 0.43045(18) 0.0255(4) Uani 1 1 d . . .
H17A H 0.7162 -0.0767 0.3637 0.038 Uiso 1 1 calc R . .
H17B H 0.6600 -0.1176 0.4467 0.038 Uiso 1 1 calc R . .
H17C H 0.7757 -0.0830 0.4630 0.038 Uiso 1 1 calc R . .
C18 C 0.90864(14) 0.33534(10) 0.48208(13) 0.0132(3) Uani 1 1 d . . .
C19 C 0.99550(16) 0.34610(11) 0.54338(13) 0.0163(3) Uani 1 1 d . . .
H19 H 1.0605 0.3219 0.5324 0.020 Uiso 1 1 calc R . .
C20 C 0.98695(17) 0.39225(12) 0.62061(14) 0.0199(4) Uani 1 1 d . . .
H20 H 1.0467 0.4005 0.6610 0.024 Uiso 1 1 calc R . .
C21 C 0.89184(19) 0.42596(13) 0.63855(15) 0.0223(4) Uani 1 1 d . . .
H21 H 0.8862 0.4569 0.6915 0.027 Uiso 1 1 calc R . .
C22 C 0.80401(18) 0.41447(13) 0.57871(16) 0.0228(4) Uani 1 1 d . . .
H22 H 0.7385 0.4372 0.5913 0.027 Uiso 1 1 calc R . .
C23 C 0.81255(16) 0.36967(11) 0.50065(14) 0.0179(3) Uani 1 1 d . . .
H23 H 0.7529 0.3623 0.4597 0.022 Uiso 1 1 calc R . .
C24 C 1.04885(14) 0.24702(11) 0.37462(13) 0.0148(3) Uani 1 1 d . . .
C25 C 1.07298(15) 0.17080(12) 0.37541(14) 0.0180(3) Uani 1 1 d . . .
H25 H 1.0182 0.1344 0.3753 0.022 Uiso 1 1 calc R . .
C26 C 1.17833(17) 0.14804(14) 0.37631(17) 0.0246(4) Uani 1 1 d . . .
H26 H 1.1949 0.0959 0.3775 0.030 Uiso 1 1 calc R . .
C27 C 1.25873(16) 0.20039(17) 0.37551(17) 0.0277(5) Uani 1 1 d . . .
H27 H 1.3302 0.1844 0.3768 0.033 Uiso 1 1 calc R . .
C28 C 1.23423(16) 0.27729(16) 0.37275(16) 0.0261(4) Uani 1 1 d . . .
H28 H 1.2891 0.3136 0.3715 0.031 Uiso 1 1 calc R . .
C29 C 1.12979(16) 0.30029(12) 0.37184(15) 0.0194(4) Uani 1 1 d . . .
H29 H 1.1132 0.3524 0.3693 0.023 Uiso 1 1 calc R . .
C30 C 0.88488(15) 0.04987(11) 0.02264(13) 0.0148(3) Uani 1 1 d . . .
C31 C 0.80486(17) -0.00464(12) 0.01489(15) 0.0201(4) Uani 1 1 d . . .
H31 H 0.7615 -0.0138 0.0655 0.024 Uiso 1 1 calc R . .
C32 C 0.7889(2) -0.04537(14) -0.06690(16) 0.0251(4) Uani 1 1 d . . .
H32 H 0.7343 -0.0819 -0.0719 0.030 Uiso 1 1 calc R . .
C33 C 0.8520(2) -0.03273(15) -0.14047(17) 0.0278(5) Uani 1 1 d . . .
H33 H 0.8410 -0.0609 -0.1958 0.033 Uiso 1 1 calc R . .
C34 C 0.9316(2) 0.02087(16) -0.13404(16) 0.0286(5) Uani 1 1 d . . .
H34 H 0.9751 0.0291 -0.1848 0.034 Uiso 1 1 calc R . .
C35 C 0.94772(18) 0.06259(13) -0.05309(15) 0.0216(4) Uani 1 1 d . . .
H35 H 1.0015 0.0998 -0.0492 0.026 Uiso 1 1 calc R . .
C36 C 1.03703(15) 0.13462(12) 0.13045(13) 0.0160(3) Uani 1 1 d . . .
C37 C 1.11599(15) 0.08028(13) 0.12120(15) 0.0198(4) Uani 1 1 d . . .
H37 H 1.0975 0.0289 0.1128 0.024 Uiso 1 1 calc R . .
C38 C 1.22100(16) 0.10169(16) 0.12436(16) 0.0262(4) Uani 1 1 d . . .
H38 H 1.2745 0.0648 0.1186 0.031 Uiso 1 1 calc R . .
C39 C 1.24843(16) 0.17678(15) 0.13584(17) 0.0260(5) Uani 1 1 d . . .
H39 H 1.3205 0.1913 0.1368 0.031 Uiso 1 1 calc R . .
C40 C 1.17067(17) 0.23071(14) 0.14591(16) 0.0237(4) Uani 1 1 d . . .
H40 H 1.1895 0.2821 0.1541 0.028 Uiso 1 1 calc R . .
C41 C 1.06476(15) 0.20948(11) 0.14406(14) 0.0175(3) Uani 1 1 d . . .
H41 H 1.0117 0.2463 0.1521 0.021 Uiso 1 1 calc R . .
C42 C 0.65096(15) 0.17850(10) -0.02217(13) 0.0157(3) Uani 1 1 d . . .
C43 C 0.66947(18) 0.12507(12) -0.09058(15) 0.0208(4) Uani 1 1 d . . .
H43 H 0.7396 0.1107 -0.1025 0.025 Uiso 1 1 calc R . .
C44 C 0.5851(2) 0.09289(14) -0.14127(17) 0.0283(5) Uani 1 1 d . . .
H44 H 0.5987 0.0578 -0.1887 0.034 Uiso 1 1 calc R . .
C45 C 0.4827(2) 0.11110(16) -0.12384(17) 0.0314(5) Uani 1 1 d . . .
H45 H 0.4261 0.0895 -0.1598 0.038 Uiso 1 1 calc R . .
C46 C 0.4622(2) 0.16144(18) -0.0532(2) 0.0339(6) Uani 1 1 d . . .
H46 H 0.3915 0.1726 -0.0392 0.041 Uiso 1 1 calc R . .
C47 C 0.54547(15) 0.19550(16) -0.00300(17) 0.0254(4) Uani 1 1 d . . .
H47 H 0.5311 0.2304 0.0445 0.030 Uiso 1 1 calc R . .
C48 C 0.85185(15) 0.26126(10) -0.02846(13) 0.0145(3) Uani 1 1 d . . .
C49 C 0.85917(17) 0.24476(12) -0.12232(14) 0.0185(3) Uani 1 1 d . . .
H49 H 0.8186 0.2049 -0.1492 0.022 Uiso 1 1 calc R . .
C50 C 0.92566(19) 0.28650(14) -0.17647(15) 0.0248(4) Uani 1 1 d . . .
H50 H 0.9294 0.2754 -0.2404 0.030 Uiso 1 1 calc R . .
C51 C 0.9862(2) 0.34395(15) -0.13788(17) 0.0276(5) Uani 1 1 d . . .
H51 H 1.0313 0.3724 -0.1752 0.033 Uiso 1 1 calc R . .
C52 C 0.98105(19) 0.36013(13) -0.04447(16) 0.0238(4) Uani 1 1 d . . .
H52 H 1.0231 0.3993 -0.0177 0.029 Uiso 1 1 calc R . .
C53 C 0.91458(16) 0.31916(12) 0.00943(14) 0.0179(3) Uani 1 1 d . . .
H53 H 0.9114 0.3305 0.0733 0.021 Uiso 1 1 calc R . .
C54 C 0.6595(3) 0.37495(16) -0.09108(17) 0.0346(6) Uani 1 1 d . . .
H54A H 0.7332 0.3727 -0.1083 0.052 Uiso 1 1 calc R . .
H54B H 0.6259 0.4197 -0.1186 0.052 Uiso 1 1 calc R . .
H54C H 0.6223 0.3298 -0.1137 0.052 Uiso 1 1 calc R . .
C55 C 0.7339(2) 0.46297(13) 0.07994(19) 0.0317(5) Uani 1 1 d . . .
H55A H 0.7317 0.4664 0.1473 0.048 Uiso 1 1 calc R . .
H55B H 0.7047 0.5090 0.0519 0.048 Uiso 1 1 calc R . .
H55C H 0.8071 0.4568 0.0625 0.048 Uiso 1 1 calc R . .
C56 C 0.5132(2) 0.39674(17) 0.06424(19) 0.0328(6) Uani 1 1 d . . .
H56A H 0.4690 0.3575 0.0351 0.049 Uiso 1 1 calc R . .
H56B H 0.4910 0.4460 0.0401 0.049 Uiso 1 1 calc R . .
H56C H 0.5057 0.3956 0.1312 0.049 Uiso 1 1 calc R . .
C57 C 0.50123(17) 0.34357(14) 0.30490(17) 0.0249(4) Uani 1 1 d . . .
H57A H 0.4853 0.3512 0.3698 0.037 Uiso 1 1 calc R . .
H57B H 0.4866 0.2912 0.2876 0.037 Uiso 1 1 calc R . .
H57C H 0.4573 0.3771 0.2659 0.037 Uiso 1 1 calc R . .
C58 C 0.6336(2) 0.43819(13) 0.31739(17) 0.0251(4) Uani 1 1 d . . .
H58A H 0.5901 0.4714 0.2774 0.038 Uiso 1 1 calc R . .
H58B H 0.7083 0.4495 0.3098 0.038 Uiso 1 1 calc R . .
H58C H 0.6165 0.4462 0.3819 0.038 Uiso 1 1 calc R . .
C59 C 0.50254(19) 0.05178(15) 0.1741(2) 0.0293(5) Uani 1 1 d . . .
H59A H 0.4908 0.0383 0.1088 0.044 Uiso 1 1 calc R . .
H59B H 0.4943 0.1062 0.1814 0.044 Uiso 1 1 calc R . .
H59C H 0.4511 0.0256 0.2109 0.044 Uiso 1 1 calc R . .
C60 C 0.62271(19) -0.05111(12) 0.19214(16) 0.0242(4) Uani 1 1 d . . .
H60A H 0.5770 -0.0785 0.2333 0.036 Uiso 1 1 calc R . .
H60B H 0.6964 -0.0648 0.2064 0.036 Uiso 1 1 calc R . .
H60C H 0.6038 -0.0642 0.1278 0.036 Uiso 1 1 calc R . .
C61 C 0.3594(6) 0.1410(4) 0.6144(5) 0.0431(13) Uani 0.70 1 d P A 1
H61A H 0.4099 0.1105 0.6512 0.065 Uiso 0.70 1 calc PR A 1
H61B H 0.3947 0.1631 0.5620 0.065 Uiso 0.70 1 calc PR A 1
H61C H 0.3008 0.1093 0.5915 0.065 Uiso 0.70 1 calc PR A 1
C62 C 0.3174(4) 0.2035(3) 0.6741(4) 0.0482(12) Uani 0.70 1 d P A 1
H62A H 0.3765 0.2349 0.6990 0.058 Uiso 0.70 1 calc PR A 1
H62B H 0.2690 0.2361 0.6365 0.058 Uiso 0.70 1 calc PR A 1
C63 C 0.2309(3) 0.2272(2) 0.8108(3) 0.0285(7) Uani 0.70 1 d P A 1
H63A H 0.1870 0.2658 0.7783 0.034 Uiso 0.70 1 calc PR A 1
H63B H 0.2931 0.2522 0.8407 0.034 Uiso 0.70 1 calc PR A 1
C64 C 0.1680(3) 0.1873(3) 0.8819(3) 0.0330(8) Uani 0.70 1 d P A 1
H64A H 0.1012 0.1697 0.8531 0.050 Uiso 0.70 1 calc PR A 1
H64B H 0.1537 0.2222 0.9323 0.050 Uiso 0.70 1 calc PR A 1
H64C H 0.2083 0.1442 0.9066 0.050 Uiso 0.70 1 calc PR A 1
O2 O 0.2631(2) 0.17160(19) 0.7475(2) 0.0253(6) Uani 0.70 1 d P A 1
C65 C 0.3251(16) 0.1404(13) 0.6318(14) 0.063(5) Uani 0.30 1 d P B 2
H65A H 0.3980 0.1266 0.6490 0.094 Uiso 0.30 1 calc PR B 2
H65B H 0.3245 0.1765 0.5806 0.094 Uiso 0.30 1 calc PR B 2
H65C H 0.2855 0.0954 0.6126 0.094 Uiso 0.30 1 calc PR B 2
C66 C 0.2749(7) 0.1756(5) 0.7132(6) 0.051(4) Uani 0.30 1 d PG B 2
C67 C 0.2475(7) 0.1262(4) 0.7826(7) 0.050(3) Uani 0.30 1 d PG B 2
H67 H 0.2596 0.0738 0.7760 0.060 Uiso 0.30 1 calc PR B 2
C68 C 0.2022(7) 0.1536(6) 0.8615(5) 0.053(3) Uani 0.30 1 d PG B 2
H68 H 0.1834 0.1198 0.9089 0.064 Uiso 0.30 1 calc PR B 2
C69 C 0.1844(7) 0.2303(6) 0.8710(7) 0.062(4) Uani 0.30 1 d PG B 2
H69 H 0.1534 0.2490 0.9249 0.074 Uiso 0.30 1 calc PR B 2
C70 C 0.2119(8) 0.2796(4) 0.8017(9) 0.081(6) Uani 0.30 1 d PG B 2
H70 H 0.1997 0.3321 0.8082 0.097 Uiso 0.30 1 calc PR B 2
C71 C 0.2571(8) 0.2523(5) 0.7228(8) 0.093(7) Uani 0.30 1 d PG B 2
H71 H 0.2759 0.2860 0.6754 0.112 Uiso 0.30 1 calc PR B 2
N1 N 0.71435(12) 0.08742(9) 0.40978(11) 0.0129(3) Uani 1 1 d . . .
N2 N 0.60924(14) 0.02964(10) 0.20540(13) 0.0183(3) Uani 1 1 d . . .
N3 N 0.70179(13) 0.29906(9) 0.09473(11) 0.0139(3) Uani 1 1 d . . .
N4 N 0.61281(14) 0.36026(10) 0.29217(12) 0.0177(3) Uani 1 1 d . . .
O1 O 0.62045(9) 0.19486(9) 0.25104(10) 0.0136(2) Uani 1 1 d . . .
P1 P 0.77684(4) 0.15897(3) 0.45576(3) 0.01063(7) Uani 1 1 d . . .
P2 P 0.91267(3) 0.27910(3) 0.37657(3) 0.01099(7) Uani 1 1 d . . .
P3 P 0.89969(3) 0.10503(3) 0.12869(3) 0.01140(7) Uani 1 1 d . . .
P4 P 0.75397(4) 0.22496(3) 0.04902(3) 0.01101(7) Uani 1 1 d . . .
S1 S 0.89471(4) 0.35466(3) 0.27057(3) 0.01401(7) Uani 1 1 d . . .
S2 S 0.89020(4) 0.03202(3) 0.23663(3) 0.01481(8) Uani 1 1 d . . .
Si1 Si 0.64796(5) 0.01559(3) 0.46490(4) 0.01691(10) Uani 1 1 d . . .
Si2 Si 0.65399(5) 0.37988(3) 0.03796(4) 0.02093(11) Uani 1 1 d . . .
Zr1 Zr 0.714636(12) 0.107655(9) 0.259883(11) 0.01047(3) Uani 1 1 d . . .
Zr2 Zr 0.715749(12) 0.280887(9) 0.243634(11) 0.01072(3) Uani 1 1 d . . .

loop_
_atom_site_aniso_label
_atom_site_aniso_U_11
_atom_site_aniso_U_22
_atom_site_aniso_U_33
_atom_site_aniso_U_23
_atom_site_aniso_U_13
_atom_site_aniso_U_12
C1 0.0133(6) 0.0104(6) 0.0104(6) -0.0003(5) -0.0012(5) -0.0016(5)
C2 0.0130(6) 0.0102(6) 0.0106(6) 0.0007(5) -0.0008(5) 0.0017(5)
C3 0.0173(7) 0.0156(8) 0.0149(8) -0.0024(6) 0.0035(6) 0.0006(6)
C4 0.0267(9) 0.0281(11) 0.0154(9) -0.0041(7) 0.0025(7) 0.0068(8)
C5 0.0386(13) 0.0416(14) 0.0197(10) -0.0096(10) 0.0064(9) 0.0086(11)
C6 0.0476(16) 0.056(2) 0.0296(13) -0.0079(13) 0.0144(12) 0.0251(15)
C7 0.0400(14) 0.067(2) 0.0298(13) 0.0009(14) 0.0100(11) 0.0333(15)
C8 0.0226(9) 0.0422(13) 0.0195(9) 0.0010(9) 0.0026(7) 0.0116(9)
C9 0.0164(7) 0.0122(7) 0.0108(7) 0.0002(5) -0.0008(5) 0.0002(5)
C10 0.0221(8) 0.0144(7) 0.0161(8) -0.0016(6) -0.0060(6) 0.0007(6)
C11 0.0298(10) 0.0225(10) 0.0208(9) -0.0027(8) -0.0116(8) 0.0040(8)
C12 0.0303(11) 0.0273(11) 0.0225(10) -0.0010(8) -0.0096(8) 0.0113(9)
C13 0.0295(10) 0.0176(9) 0.0215(9) -0.0001(7) -0.0029(8) 0.0079(7)
C14 0.0205(8) 0.0143(7) 0.0172(8) -0.0026(6) -0.0001(6) 0.0011(6)
C15 0.0422(13) 0.0312(12) 0.0154(9) 0.0026(8) 0.0028(9) -0.0143(10)
C16 0.0221(9) 0.0333(12) 0.0315(12) 0.0025(10) 0.0060(9) -0.0095(8)
C17 0.0311(11) 0.0148(9) 0.0302(11) 0.0029(8) -0.0018(9) -0.0045(8)
C18 0.0167(7) 0.0111(7) 0.0116(7) -0.0010(5) -0.0011(6) -0.0032(5)
C19 0.0191(8) 0.0169(8) 0.0129(7) -0.0009(6) -0.0020(6) -0.0048(6)
C20 0.0267(9) 0.0193(9) 0.0134(8) -0.0030(6) -0.0040(7) -0.0069(7)
C21 0.0328(10) 0.0203(9) 0.0138(8) -0.0058(7) 0.0004(7) -0.0047(8)
C22 0.0246(9) 0.0218(9) 0.0220(9) -0.0070(8) 0.0031(7) 0.0000(7)
C23 0.0196(8) 0.0179(8) 0.0162(8) -0.0039(6) 0.0010(6) -0.0014(6)
C24 0.0137(7) 0.0180(8) 0.0126(7) -0.0016(6) 0.0003(5) -0.0018(6)
C25 0.0172(7) 0.0197(8) 0.0173(8) 0.0002(7) 0.0020(6) 0.0009(6)
C26 0.0196(8) 0.0282(11) 0.0262(10) 0.0025(9) 0.0030(8) 0.0076(8)
C27 0.0154(7) 0.0426(14) 0.0253(11) -0.0033(10) 0.0008(7) 0.0031(9)
C28 0.0135(7) 0.0378(12) 0.0270(10) -0.0054(10) 0.0007(7) -0.0063(8)
C29 0.0157(7) 0.0214(9) 0.0210(9) -0.0047(7) -0.0002(6) -0.0059(6)
C30 0.0176(7) 0.0138(7) 0.0128(7) -0.0013(6) 0.0001(6) 0.0031(6)
C31 0.0230(9) 0.0190(9) 0.0185(9) -0.0050(7) 0.0019(7) -0.0029(7)
C32 0.0317(11) 0.0215(9) 0.0221(10) -0.0092(8) -0.0005(8) -0.0031(8)
C33 0.0377(12) 0.0264(11) 0.0192(10) -0.0089(8) -0.0015(9) 0.0021(9)
C34 0.0344(12) 0.0366(13) 0.0153(9) -0.0058(9) 0.0073(8) -0.0040(10)
C35 0.0248(9) 0.0257(10) 0.0145(8) -0.0024(7) 0.0036(7) -0.0012(8)
C36 0.0160(7) 0.0191(8) 0.0128(7) -0.0013(6) 0.0003(6) 0.0027(6)
C37 0.0159(7) 0.0221(9) 0.0213(9) -0.0042(7) -0.0013(6) 0.0064(7)
C38 0.0148(7) 0.0384(12) 0.0252(10) -0.0068(10) -0.0006(7) 0.0070(8)
C39 0.0151(7) 0.0391(13) 0.0239(10) -0.0035(9) 0.0010(7) -0.0015(8)
C40 0.0207(8) 0.0272(10) 0.0233(10) -0.0022(8) 0.0016(7) -0.0049(8)
C41 0.0167(7) 0.0195(9) 0.0165(8) -0.0006(6) 0.0012(6) 0.0007(6)
C42 0.0178(7) 0.0148(8) 0.0140(8) 0.0004(6) -0.0049(6) 0.0004(6)
C43 0.0289(10) 0.0170(8) 0.0163(8) -0.0013(6) -0.0016(7) -0.0041(7)
C44 0.0421(13) 0.0233(11) 0.0192(9) -0.0024(8) -0.0041(9) -0.0127(9)
C45 0.0345(11) 0.0308(12) 0.0275(11) 0.0028(10) -0.0136(9) -0.0126(10)
C46 0.0215(10) 0.0418(14) 0.0372(14) -0.0015(12) -0.0123(9) -0.0026(10)
C47 0.0184(7) 0.0298(10) 0.0273(11) -0.0031(9) -0.0069(7) -0.0001(9)
C48 0.0190(7) 0.0124(7) 0.0120(7) 0.0016(5) 0.0004(6) 0.0004(6)
C49 0.0254(9) 0.0170(8) 0.0132(8) -0.0006(6) 0.0021(6) -0.0005(7)
C50 0.0352(11) 0.0237(10) 0.0158(8) 0.0013(8) 0.0061(7) -0.0029(9)
C51 0.0356(12) 0.0281(11) 0.0196(10) 0.0038(8) 0.0065(9) -0.0107(9)
C52 0.0306(10) 0.0203(9) 0.0203(9) 0.0030(7) 0.0003(8) -0.0090(8)
C53 0.0221(8) 0.0163(8) 0.0151(8) -0.0003(6) -0.0008(6) -0.0028(6)
C54 0.0556(16) 0.0307(12) 0.0174(10) 0.0072(9) -0.0008(10) 0.0250(12)
C55 0.0507(15) 0.0151(9) 0.0300(12) 0.0044(8) 0.0104(11) 0.0057(9)
C56 0.0347(12) 0.0375(14) 0.0258(11) 0.0036(10) -0.0020(9) 0.0208(10)
C57 0.0194(8) 0.0278(11) 0.0277(11) 0.0031(9) 0.0040(8) 0.0093(8)
C58 0.0328(11) 0.0178(9) 0.0251(10) -0.0037(8) 0.0041(8) 0.0074(8)
C59 0.0255(10) 0.0262(11) 0.0349(13) -0.0011(10) -0.0123(9) -0.0062(8)
C60 0.0321(11) 0.0173(9) 0.0229(10) -0.0013(7) -0.0027(8) -0.0090(8)
C61 0.052(4) 0.043(3) 0.036(3) 0.009(2) 0.021(2) 0.005(3)
C62 0.062(3) 0.031(2) 0.055(3) 0.0064(19) 0.037(2) -0.0017(19)
C63 0.0248(14) 0.0330(18) 0.0277(16) 0.0024(14) -0.0010(12) -0.0012(13)
C64 0.0295(16) 0.045(3) 0.0239(17) 0.0057(17) -0.0027(13) 0.0025(18)
O2 0.0209(11) 0.0311(15) 0.0239(13) 0.0080(11) 0.0021(10) -0.0027(9)
C65 0.067(12) 0.068(10) 0.054(11) 0.011(9) 0.011(8) -0.011(10)
C66 0.043(7) 0.040(6) 0.070(11) 0.027(8) 0.005(7) 0.003(5)
C67 0.036(5) 0.037(6) 0.076(9) 0.008(6) -0.003(5) -0.002(4)
C68 0.053(7) 0.059(8) 0.047(7) 0.011(6) -0.007(6) 0.011(6)
C69 0.042(6) 0.053(8) 0.089(12) -0.020(8) -0.014(7) 0.005(6)
C70 0.042(7) 0.050(8) 0.151(18) 0.002(11) 0.021(9) 0.005(6)
C71 0.047(8) 0.061(9) 0.17(2) 0.038(12) -0.008(10) -0.029(7)
N1 0.0152(6) 0.0120(6) 0.0114(6) 0.0005(5) 0.0002(5) -0.0034(5)
N2 0.0218(7) 0.0160(7) 0.0167(7) -0.0009(6) -0.0035(6) -0.0059(6)
N3 0.0174(6) 0.0116(6) 0.0124(6) 0.0011(5) -0.0012(5) 0.0041(5)
N4 0.0194(7) 0.0154(7) 0.0182(7) -0.0018(6) 0.0000(6) 0.0050(6)
O1 0.0110(4) 0.0141(5) 0.0157(6) -0.0008(5) -0.0009(4) -0.0009(5)
P1 0.01279(17) 0.01004(18) 0.00903(17) -0.00079(13) 0.00021(13) -0.00106(14)
P2 0.01238(16) 0.01071(16) 0.00979(16) -0.00088(15) -0.00045(12) -0.00192(15)
P3 0.01316(16) 0.01081(17) 0.01015(16) 0.00041(16) -0.00017(13) 0.00249(15)
P4 0.01389(17) 0.01001(17) 0.00892(17) 0.00018(14) -0.00179(14) 0.00157(14)
S1 0.01771(18) 0.01170(17) 0.01251(18) 0.00127(14) -0.00062(14) -0.00357(14)
S2 0.01865(19) 0.01287(18) 0.01283(18) 0.00292(14) -0.00023(15) 0.00523(15)
Si1 0.0200(2) 0.0162(2) 0.0146(2) 0.00226(18) 0.00146(19) -0.00655(18)
Si2 0.0312(3) 0.0173(2) 0.0143(2) 0.0033(2) 0.0006(2) 0.0120(2)
Zr1 0.01232(6) 0.00914(6) 0.00986(6) -0.00029(5) -0.00070(5) -0.00104(5)
Zr2 0.01210(6) 0.00937(6) 0.01057(6) -0.00032(5) -0.00085(5) 0.00088(5)

loop_
_atom_type_symbol
_atom_type_description
_atom_type_scat_dispersion_real
_atom_type_scat_dispersion_imag
_atom_type_scat_source
C C 0.0033 0.0016 'International Tables Vol C Tables 4.2.6.8 and 6.1.1.4'
H H 0.0000 0.0000 'International Tables Vol C Tables 4.2.6.8 and 6.1.1.4'
N N 0.0061 0.0033 'International Tables Vol C Tables 4.2.6.8 and 6.1.1.4'
O O 0.0106 0.0060 'International Tables Vol C Tables 4.2.6.8 and 6.1.1.4'
Si Si 0.0817 0.0704 'International Tables Vol C Tables 4.2.6.8 and 6.1.1.4'
P P 0.1023 0.0942 'International Tables Vol C Tables 4.2.6.8 and 6.1.1.4'
S S 0.1246 0.1234 'International Tables Vol C Tables 4.2.6.8 and 6.1.1.4'
Zr Zr -2.9673 0.5597 'International Tables Vol C Tables 4.2.6.8 and 6.1.1.4'

loop_
_geom_angle_atom_site_label_1
_geom_angle_atom_site_label_2
_geom_angle_atom_site_label_3
_geom_angle
P2 C1 P1 122.31(10)
P2 C1 Zr2 95.79(8)
P1 C1 Zr2 134.02(9)
P2 C1 Zr1 147.34(9)
P1 C1 Zr1 83.68(6)
Zr2 C1 Zr1 73.82(5)
P3 C2 P4 123.18(10)
P3 C2 Zr1 96.03(8)
P4 C2 Zr1 130.50(9)
P3 C2 Zr2 148.66(9)
P4 C2 Zr2 83.21(6)
Zr1 C2 Zr2 73.79(5)
C8 C3 C4 119.32(18)
C8 C3 P1 115.73(15)
C4 C3 P1 124.93(15)
C3 C4 C5 120.1(2)
C3 C4 H4 120.0
C5 C4 H4 120.0
C6 C5 C4 120.4(2)
C6 C5 H5 119.8
C4 C5 H5 119.8
C5 C6 C7 119.7(2)
C5 C6 H6 120.2
C7 C6 H6 120.2
C6 C7 C8 120.6(3)
C6 C7 H7 119.7
C8 C7 H7 119.7
C3 C8 C7 119.7(2)
C3 C8 H8 120.1
C7 C8 H8 120.1
C10 C9 C14 118.35(17)
C10 C9 P1 122.40(14)
C14 C9 P1 119.18(14)
C11 C10 C9 121.36(19)
C11 C10 H10 119.3
C9 C10 H10 119.3
C10 C11 C12 119.8(2)
C10 C11 H11 120.1
C12 C11 H11 120.1
C13 C12 C11 119.5(2)
C13 C12 H12 120.2
C11 C12 H12 120.2
C12 C13 C14 120.4(2)
C12 C13 H13 119.8
C14 C13 H13 119.8
C13 C14 C9 120.56(19)
C13 C14 H14 119.7
C9 C14 H14 119.7
Si1 C15 H15A 109.5
Si1 C15 H15B 109.5
H15A C15 H15B 109.5
Si1 C15 H15C 109.5
H15A C15 H15C 109.5
H15B C15 H15C 109.5
Si1 C16 H16A 109.5
Si1 C16 H16B 109.5
H16A C16 H16B 109.5
Si1 C16 H16C 109.5
H16A C16 H16C 109.5
H16B C16 H16C 109.5
Si1 C17 H17A 109.5
Si1 C17 H17B 109.5
H17A C17 H17B 109.5
Si1 C17 H17C 109.5
H17A C17 H17C 109.5
H17B C17 H17C 109.5
C19 C18 C23 119.20(17)
C19 C18 P2 123.74(15)
C23 C18 P2 117.06(14)
C20 C19 C18 120.19(19)
C20 C19 H19 119.9
C18 C19 H19 119.9
C21 C20 C19 120.30(19)
C21 C20 H20 119.8
C19 C20 H20 119.8
C20 C21 C22 119.99(19)
C20 C21 H21 120.0
C22 C21 H21 120.0
C23 C22 C21 120.0(2)
C23 C22 H22 120.0
C21 C22 H22 120.0
C22 C23 C18 120.32(19)
C22 C23 H23 119.8
C18 C23 H23 119.8
C25 C24 C29 119.87(18)
C25 C24 P2 120.95(14)
C29 C24 P2 119.18(15)
C24 C25 C26 119.56(19)
C24 C25 H25 120.2
C26 C25 H25 120.2
C27 C26 C25 120.8(2)
C27 C26 H26 119.6
C25 C26 H26 119.6
C26 C27 C28 119.58(19)
C26 C27 H27 120.2
C28 C27 H27 120.2
C29 C28 C27 119.9(2)
C29 C28 H28 120.1
C27 C28 H28 120.1
C28 C29 C24 120.2(2)
C28 C29 H29 119.9
C24 C29 H29 119.9
C35 C30 C31 118.86(18)
C35 C30 P3 122.04(16)
C31 C30 P3 119.03(15)
C32 C31 C30 120.2(2)
C32 C31 H31 119.9
C30 C31 H31 119.9
C33 C32 C31 120.2(2)
C33 C32 H32 119.9
C31 C32 H32 119.9
C32 C33 C34 120.4(2)
C32 C33 H33 119.8
C34 C33 H33 119.8
C33 C34 C35 120.0(2)
C33 C34 H34 120.0
C35 C34 H34 120.0
C34 C35 C30 120.3(2)
C34 C35 H35 119.9
C30 C35 H35 119.9
C41 C36 C37 119.70(18)
C41 C36 P3 121.05(14)
C37 C36 P3 119.21(16)
C38 C37 C36 119.9(2)
C38 C37 H37 120.0
C36 C37 H37 120.0
C37 C38 C39 120.3(2)
C37 C38 H38 119.9
C39 C38 H38 119.9
C38 C39 C40 120.0(2)
C38 C39 H39 120.0
C40 C39 H39 120.0
C39 C40 C41 120.0(2)
C39 C40 H40 120.0
C41 C40 H40 120.0
C36 C41 C40 120.00(19)
C36 C41 H41 120.0
C40 C41 H41 120.0
C43 C42 C47 118.32(19)
C43 C42 P4 124.61(15)
C47 C42 P4 116.99(16)
C44 C43 C42 120.1(2)
C44 C43 H43 119.9
C42 C43 H43 119.9
C45 C44 C43 121.2(2)
C45 C44 H44 119.4
C43 C44 H44 119.4
C44 C45 C46 119.6(2)
C44 C45 H45 120.2
C46 C45 H45 120.2
C45 C46 C47 120.1(2)
C45 C46 H46 120.0
C47 C46 H46 120.0
C46 C47 C42 120.5(2)
C46 C47 H47 119.7
C42 C47 H47 119.7
C49 C48 C53 118.37(18)
C49 C48 P4 126.81(15)
C53 C48 P4 114.15(14)
C50 C49 C48 120.29(19)
C50 C49 H49 119.9
C48 C49 H49 119.9
C51 C50 C49 120.4(2)
C51 C50 H50 119.8
C49 C50 H50 119.8
C50 C51 C52 119.9(2)
C50 C51 H51 120.0
C52 C51 H51 120.0
C53 C52 C51 119.9(2)
C53 C52 H52 120.1
C51 C52 H52 120.1
C52 C53 C48 121.13(19)
C52 C53 H53 119.4
C48 C53 H53 119.4
Si2 C54 H54A 109.5
Si2 C54 H54B 109.5
H54A C54 H54B 109.5
Si2 C54 H54C 109.5
H54A C54 H54C 109.5
H54B C54 H54C 109.5
Si2 C55 H55A 109.5
Si2 C55 H55B 109.5
H55A C55 H55B 109.5
Si2 C55 H55C 109.5
H55A C55 H55C 109.5
H55B C55 H55C 109.5
Si2 C56 H56A 109.5
Si2 C56 H56B 109.5
H56A C56 H56B 109.5
Si2 C56 H56C 109.5
H56A C56 H56C 109.5
H56B C56 H56C 109.5
N4 C57 H57A 109.5
N4 C57 H57B 109.5
H57A C57 H57B 109.5
N4 C57 H57C 109.5
H57A C57 H57C 109.5
H57B C57 H57C 109.5
N4 C58 H58A 109.5
N4 C58 H58B 109.5
H58A C58 H58B 109.5
N4 C58 H58C 109.5
H58A C58 H58C 109.5
H58B C58 H58C 109.5
N2 C59 H59A 109.5
N2 C59 H59B 109.5
H59A C59 H59B 109.5
N2 C59 H59C 109.5
H59A C59 H59C 109.5
H59B C59 H59C 109.5
N2 C60 H60A 109.5
N2 C60 H60B 109.5
H60A C60 H60B 109.5
N2 C60 H60C 109.5
H60A C60 H60C 109.5
H60B C60 H60C 109.5
O2 C62 C61 109.3(4)
O2 C62 H62A 109.8
C61 C62 H62A 109.8
O2 C62 H62B 109.8
C61 C62 H62B 109.8
H62A C62 H62B 108.3
O2 C63 C64 106.9(4)
O2 C63 H63A 110.3
C64 C63 H63A 110.3
O2 C63 H63B 110.3
C64 C63 H63B 110.3
H63A C63 H63B 108.6
C62 O2 C63 111.8(3)
C66 C65 H65A 109.5
C66 C65 H65B 109.5
H65A C65 H65B 109.5
C66 C65 H65C 109.5
H65A C65 H65C 109.5
H65B C65 H65C 109.5
C67 C66 C71 120.0
C67 C66 C65 115.8(11)
C71 C66 C65 124.2(11)
C66 C67 C68 120.0
C66 C67 H67 120.0
C68 C67 H67 120.0
C69 C68 C67 120.0
C69 C68 H68 120.0
C67 C68 H68 120.0
C68 C69 C70 120.0
C68 C69 H69 120.0
C70 C69 H69 120.0
C71 C70 C69 120.0
C71 C70 H70 120.0
C69 C70 H70 120.0
C70 C71 C66 120.0
C70 C71 H71 120.0
C66 C71 H71 120.0
P1 N1 Si1 128.47(10)
P1 N1 Zr1 104.76(8)
Si1 N1 Zr1 126.40(8)
C60 N2 C59 109.62(18)
C60 N2 Zr1 129.39(15)
C59 N2 Zr1 120.99(15)
P4 N3 Si2 127.70(10)
P4 N3 Zr2 105.40(8)
Si2 N3 Zr2 126.72(9)
C58 N4 C57 109.08(17)
C58 N4 Zr2 128.69(15)
C57 N4 Zr2 122.23(14)
Zr2 O1 Zr1 104.17(5)
N1 P1 C1 106.43(8)
N1 P1 C9 109.45(8)
C1 P1 C9 113.59(8)
N1 P1 C3 109.25(8)
C1 P1 C3 113.06(9)
C9 P1 C3 105.03(9)
N1 P1 Zr1 44.23(6)
C1 P1 Zr1 62.20(6)
C9 P1 Zr1 126.74(6)
C3 P1 Zr1 126.07(7)
C1 P2 C24 119.60(9)
C1 P2 C18 113.20(8)
C24 P2 C18 104.19(9)
C1 P2 S1 107.94(6)
C24 P2 S1 105.58(7)
C18 P2 S1 105.23(6)
C1 P2 Zr2 50.87(6)
C24 P2 Zr2 137.42(6)
C18 P2 Zr2 117.66(6)
S1 P2 Zr2 57.612(17)
C2 P3 C36 119.26(9)
C2 P3 C30 113.65(9)
C36 P3 C30 103.32(9)
C2 P3 S2 107.38(6)
C36 P3 S2 105.17(7)
C30 P3 S2 107.24(7)
C2 P3 Zr1 50.54(6)
C36 P3 Zr1 137.86(6)
C30 P3 Zr1 118.25(6)
S2 P3 Zr1 57.678(17)
N3 P4 C2 106.18(8)
N3 P4 C42 107.53(9)
C2 P4 C42 114.12(9)
N3 P4 C48 105.31(9)
C2 P4 C48 115.50(8)
C42 P4 C48 107.56(9)
N3 P4 Zr2 43.61(6)
C2 P4 Zr2 62.68(6)
C42 P4 Zr2 122.05(7)
C48 P4 Zr2 126.36(6)
P2 S1 Zr2 81.482(19)
P3 S2 Zr1 81.504(19)
N1 Si1 C16 109.75(10)
N1 Si1 C15 113.83(10)
C16 Si1 C15 107.69(12)
N1 Si1 C17 108.04(9)
C16 Si1 C17 110.17(12)
C15 Si1 C17 107.32(13)
N3 Si2 C56 110.56(11)
N3 Si2 C54 113.75(10)
C56 Si2 C54 106.76(13)
N3 Si2 C55 108.76(11)
C56 Si2 C55 108.44(13)
C54 Si2 C55 108.44(14)
O1 Zr1 N2 97.06(7)
O1 Zr1 N1 99.58(6)
N2 Zr1 N1 103.83(6)
O1 Zr1 C2 83.36(6)
N2 Zr1 C2 110.93(7)
N1 Zr1 C2 144.51(6)
O1 Zr1 S2 155.81(4)
N2 Zr1 S2 98.43(5)
N1 Zr1 S2 94.62(4)
C2 Zr1 S2 73.80(4)
O1 Zr1 C1 75.11(5)
N2 Zr1 C1 164.44(6)
N1 Zr1 C1 65.14(5)
C2 Zr1 C1 81.89(6)
S2 Zr1 C1 93.56(4)
O1 Zr1 P1 87.53(4)
N2 Zr1 P1 134.01(5)
N1 Zr1 P1 31.01(4)
C2 Zr1 P1 115.05(4)
S2 Zr1 P1 94.889(14)
C1 Zr1 P1 34.13(4)
O1 Zr1 P3 116.79(4)
N2 Zr1 P3 104.66(5)
N1 Zr1 P3 129.73(4)
C2 Zr1 P3 33.44(4)
S2 Zr1 P3 40.818(14)
C1 Zr1 P3 90.90(4)
P1 Zr1 P3 113.843(13)
O1 Zr1 Zr2 37.89(4)
N2 Zr1 Zr2 130.31(5)
N1 Zr1 Zr2 103.78(4)
C2 Zr1 Zr2 58.03(4)
S2 Zr1 Zr2 119.458(13)
C1 Zr1 Zr2 48.52(4)
P1 Zr1 Zr2 76.771(10)
P3 Zr1 Zr2 87.820(10)
O1 Zr2 N4 96.48(6)
O1 Zr2 N3 98.41(6)
N4 Zr2 N3 102.13(7)
O1 Zr2 C1 83.01(6)
N4 Zr2 C1 113.02(6)
N3 Zr2 C1 144.48(6)
O1 Zr2 S1 155.72(4)
N4 Zr2 S1 99.43(5)
N3 Zr2 S1 96.03(5)
C1 Zr2 S1 73.95(4)
O1 Zr2 C2 74.92(5)
N4 Zr2 C2 162.56(6)
N3 Zr2 C2 65.04(5)
C1 Zr2 C2 81.43(5)
S1 Zr2 C2 93.87(4)
O1 Zr2 P4 85.40(4)
N4 Zr2 P4 131.73(5)
N3 Zr2 P4 30.98(4)
C1 Zr2 P4 115.06(4)
S1 Zr2 P4 97.359(14)
C2 Zr2 P4 34.11(4)
O1 Zr2 Zr1 37.95(4)
N4 Zr2 Zr1 130.50(5)
N3 Zr2 Zr1 102.86(4)
C1 Zr2 Zr1 57.66(4)
S1 Zr2 Zr1 119.414(12)
C2 Zr2 Zr1 48.17(4)
P4 Zr2 Zr1 75.340(10)
O1 Zr2 P2 116.34(4)
N4 Zr2 P2 107.55(5)
N3 Zr2 P2 130.31(4)
C1 Zr2 P2 33.34(4)
S1 Zr2 P2 40.907(14)
C2 Zr2 P2 89.89(4)
P4 Zr2 P2 114.599(13)
Zr1 Zr2 P2 87.047(10)

loop_
_geom_bond_atom_site_label_1
_geom_bond_atom_site_label_2
_geom_bond_distance
C1 P2 1.7066(17)
C1 P1 1.7231(18)
C1 Zr2 2.4089(17)
C1 Zr1 2.7167(17)
C2 P3 1.7105(17)
C2 P4 1.7220(18)
C2 Zr1 2.3965(17)
C2 Zr2 2.7283(17)
C3 C8 1.388(3)
C3 C4 1.394(3)
C3 P1 1.8320(18)
C4 C5 1.394(3)
C4 H4 0.9500
C5 C6 1.368(4)
C5 H5 0.9500
C6 C7 1.386(4)
C6 H6 0.9500
C7 C8 1.391(3)
C7 H7 0.9500
C8 H8 0.9500
C9 C10 1.398(3)
C9 C14 1.398(3)
C9 P1 1.8165(19)
C10 C11 1.386(3)
C10 H10 0.9500
C11 C12 1.395(3)
C11 H11 0.9500
C12 C13 1.392(3)
C12 H12 0.9500
C13 C14 1.393(3)
C13 H13 0.9500
C14 H14 0.9500
C15 Si1 1.875(2)
C15 H15A 0.9800
C15 H15B 0.9800
C15 H15C 0.9800
C16 Si1 1.865(3)
C16 H16A 0.9800
C16 H16B 0.9800
C16 H16C 0.9800
C17 Si1 1.875(3)
C17 H17A 0.9800
C17 H17B 0.9800
C17 H17C 0.9800
C18 C19 1.399(3)
C18 C23 1.401(3)
C18 P2 1.8296(19)
C19 C20 1.396(3)
C19 H19 0.9500
C20 C21 1.383(3)
C20 H20 0.9500
C21 C22 1.398(3)
C21 H21 0.9500
C22 C23 1.392(3)
C22 H22 0.9500
C23 H23 0.9500
C24 C25 1.389(3)
C24 C29 1.399(3)
C24 P2 1.8223(19)
C25 C26 1.397(3)
C25 H25 0.9500
C26 C27 1.382(4)
C26 H26 0.9500
C27 C28 1.402(4)
C27 H27 0.9500
C28 C29 1.387(3)
C28 H28 0.9500
C29 H29 0.9500
C30 C35 1.403(3)
C30 C31 1.405(3)
C30 P3 1.8259(19)
C31 C32 1.396(3)
C31 H31 0.9500
C32 C33 1.380(4)
C32 H32 0.9500
C33 C34 1.389(4)
C33 H33 0.9500
C34 C35 1.395(3)
C34 H34 0.9500
C35 H35 0.9500
C36 C41 1.388(3)
C36 C37 1.403(3)
C36 P3 1.821(2)
C37 C38 1.386(3)
C37 H37 0.9500
C38 C39 1.388(4)
C38 H38 0.9500
C39 C40 1.388(3)
C39 H39 0.9500
C40 C41 1.396(3)
C40 H40 0.9500
C41 H41 0.9500
C42 C43 1.400(3)
C42 C47 1.413(3)
C42 P4 1.8275(19)
C43 C44 1.395(3)
C43 H43 0.9500
C44 C45 1.375(4)
C44 H44 0.9500
C45 C46 1.392(4)
C45 H45 0.9500
C46 C47 1.395(3)
C46 H46 0.9500
C47 H47 0.9500
C48 C49 1.399(3)
C48 C53 1.399(3)
C48 P4 1.8287(19)
C49 C50 1.392(3)
C49 H49 0.9500
C50 C51 1.382(3)
C50 H50 0.9500
C51 C52 1.388(3)
C51 H51 0.9500
C52 C53 1.382(3)
C52 H52 0.9500
C53 H53 0.9500
C54 Si2 1.877(3)
C54 H54A 0.9800
C54 H54B 0.9800
C54 H54C 0.9800
C55 Si2 1.878(3)
C55 H55A 0.9800
C55 H55B 0.9800
C55 H55C 0.9800
C56 Si2 1.868(3)
C56 H56A 0.9800
C56 H56B 0.9800
C56 H56C 0.9800
C57 N4 1.467(3)
C57 H57A 0.9800
C57 H57B 0.9800
C57 H57C 0.9800
C58 N4 1.454(3)
C58 H58A 0.9800
C58 H58B 0.9800
C58 H58C 0.9800
C59 N2 1.464(3)
C59 H59A 0.9800
C59 H59B 0.9800
C59 H59C 0.9800
C60 N2 1.459(3)
C60 H60A 0.9800
C60 H60B 0.9800
C60 H60C 0.9800
C61 C62 1.520(8)
C61 H61A 0.9800
C61 H61B 0.9800
C61 H61C 0.9800
C62 O2 1.411(5)
C62 H62A 0.9900
C62 H62B 0.9900
C63 O2 1.421(5)
C63 C64 1.508(6)
C63 H63A 0.9900
C63 H63B 0.9900
C64 H64A 0.9800
C64 H64B 0.9800
C64 H64C 0.9800
C65 C66 1.50(2)
C65 H65A 0.9800
C65 H65B 0.9800
C65 H65C 0.9800
C66 C67 1.3900
C66 C71 1.3900
C67 C68 1.3900
C67 H67 0.9500
C68 C69 1.3900
C68 H68 0.9500
C69 C70 1.3900
C69 H69 0.9500
C70 C71 1.3900
C70 H70 0.9500
C71 H71 0.9500
N1 P1 1.6263(16)
N1 Si1 1.7430(16)
N1 Zr1 2.2020(16)
N2 Zr1 2.0604(17)
N3 P4 1.6282(16)
N3 Si2 1.7507(16)
N3 Zr2 2.1816(16)
N4 Zr2 2.0674(16)
O1 Zr2 1.9559(14)
O1 Zr1 1.9586(14)
P1 Zr1 3.0526(5)
P2 S1 2.0456(7)
P2 Zr2 3.0895(5)
P3 S2 2.0402(6)
P3 Zr1 3.0870(4)
P4 Zr2 3.0492(5)
S1 Zr2 2.6380(5)
S2 Zr1 2.6377(5)
Zr1 Zr2 3.0882(3)
